data_7110202
loop_
_publ_author_name
'Atchutarao Pathigoolla'
'Kana M. Sureshan'

_publ_section_title
;
 Reverse-CD mimics with flexible linkages offer adaptable cavity sizes for
 guest encapsulation
;
_journal_name_full Chem.Commun.
_journal_page_first 317
_journal_paper_doi 10.1039/c3cc47734g
_journal_volume 50
_journal_year 2014
_chemical_formula_moiety '2(C27 H39 N9 O15), 9(O)'
_chemical_formula_sum 'C27 H48 N9 O19.5'
_chemical_formula_weight 810.67
_chemical_name_systematic
;
 ?
;
_space_group_IT_number 4
_symmetry_cell_setting monoclinic
_symmetry_space_group_name_Hall 'P 2yb'
_symmetry_space_group_name_H-M 'P 1 21 1'
_atom_sites_solution_hydrogens geom
_atom_sites_solution_primary direct
_atom_sites_solution_secondary difmap
_audit_creation_method SHELXL-97
_cell_angle_alpha 90.00
_cell_angle_beta 92.21
_cell_angle_gamma 90.00
_cell_formula_units_Z 4
_cell_length_a 14.434
_cell_length_b 14.233
_cell_length_c 17.487
_cell_measurement_reflns_used 3921
_cell_measurement_temperature 296(2)
_cell_measurement_theta_max 20.24
_cell_measurement_theta_min 2.86
_cell_volume 3589.842
_computing_cell_refinement 'Bruker SAINT'
_computing_data_collection 'Bruker APEX2'
_computing_data_reduction 'Bruker SAINT'
_computing_molecular_graphics 'Bruker SHELXTL'
_computing_publication_material 'Bruker SHELXTL'
_computing_structure_refinement 'SHELXL-97 (Sheldrick, 2008)'
_computing_structure_solution 'SHELXS-97 (Sheldrick, 2008)'
_diffrn_ambient_temperature 296(2)
_diffrn_measured_fraction_theta_full 1.000
_diffrn_measured_fraction_theta_max 1.000
_diffrn_measurement_device_type 'Bruker APEX-II CCD'
_diffrn_measurement_method '\f and \w scans'
_diffrn_radiation_monochromator graphite
_diffrn_radiation_source 'fine-focus sealed tube'
_diffrn_radiation_type MoK\a
_diffrn_radiation_wavelength 0.71073
_diffrn_reflns_av_R_equivalents 0.0504
_diffrn_reflns_av_sigmaI/netI 0.0887
_diffrn_reflns_limit_h_max 17
_diffrn_reflns_limit_h_min -17
_diffrn_reflns_limit_k_max 16
_diffrn_reflns_limit_k_min -16
_diffrn_reflns_limit_l_max 20
_diffrn_reflns_limit_l_min -20
_diffrn_reflns_number 28101
_diffrn_reflns_theta_full 25.00
_diffrn_reflns_theta_max 25.00
_diffrn_reflns_theta_min 1.17
_exptl_absorpt_coefficient_mu 0.128
_exptl_absorpt_correction_T_max 0.9874
_exptl_absorpt_correction_T_min 0.9749
_exptl_absorpt_correction_type multi-scan
_exptl_absorpt_process_details SADABS
_exptl_crystal_colour colourless
_exptl_crystal_density_diffrn 1.483
_exptl_crystal_density_meas 1.481
_exptl_crystal_density_method 'not measured'
_exptl_crystal_description block
_exptl_crystal_F_000 1680
_exptl_crystal_size_max 0.20
_exptl_crystal_size_mid 0.15
_exptl_crystal_size_min 0.10
_refine_diff_density_max 0.616
_refine_diff_density_min -0.326
_refine_diff_density_rms 0.088
_refine_ls_abs_structure_details 'Flack H D (1983), Acta Cryst. A39, 876-881'
_refine_ls_abs_structure_Flack -1.7(14)
_refine_ls_extinction_coef 0.0045(9)
_refine_ls_extinction_expression Fc^*^=kFc[1+0.001xFc^2^\l^3^/sin(2\q)]^-1/4^
_refine_ls_extinction_method SHELXL
_refine_ls_goodness_of_fit_ref 1.036
_refine_ls_hydrogen_treatment mixed
_refine_ls_matrix_type full
_refine_ls_number_parameters 1003
_refine_ls_number_reflns 12068
_refine_ls_number_restraints 3
_refine_ls_restrained_S_all 1.036
_refine_ls_R_factor_all 0.1243
_refine_ls_R_factor_gt 0.0663
_refine_ls_shift/su_max 0.083
_refine_ls_shift/su_mean 0.010
_refine_ls_structure_factor_coef Fsqd
_refine_ls_weighting_details 'calc w=1/[\s^2^(Fo^2^)+(0.1185P)^2^+0.0000P] where P=(Fo^2^+2Fc^2^)/3'
_refine_ls_weighting_scheme calc
_refine_ls_wR_factor_gt 0.1604
_refine_ls_wR_factor_ref 0.2090
_reflns_number_gt 7341
_reflns_number_total 12068
_reflns_threshold_expression >2\s(I)
_cod_data_source_file c3cc47734g.txt
_cod_data_source_block 0163_050413_kms_a_cyclic_trime
_cod_original_cell_volume 3589.8
_cod_original_sg_symbol_H-M 'P2(1)   '
_cod_database_code 7110202

loop_
_symmetry_equiv_pos_as_xyz
'x, y, z'
'-x, y+1/2, -z'

loop_
_atom_site_label
_atom_site_type_symbol
_atom_site_fract_x
_atom_site_fract_y
_atom_site_fract_z
_atom_site_U_iso_or_equiv
_atom_site_adp_type
_atom_site_occupancy
_atom_site_symmetry_multiplicity
_atom_site_calc_flag
_atom_site_refinement_flags
C1A C 0.6530(5) 0.2999(5) 0.8387(4) 0.0534(19) Uani 1 1 d .
H1A H 0.7035 0.2945 0.8775 0.064 Uiso 1 1 calc R
C1B C 0.3484(4) -0.3345(4) 0.8619(3) 0.0370(14) Uani 1 1 d .
H1B H 0.4021 -0.3455 0.8967 0.044 Uiso 1 1 calc R
C2A C 0.6936(5) 0.3179(5) 0.7605(4) 0.0490(18) Uani 1 1 d .
H2A H 0.6428 0.3154 0.7217 0.059 Uiso 1 1 calc R
C2B C 0.2689(5) -0.2937(5) 0.9060(4) 0.0456(17) Uani 1 1 d .
H2B H 0.2179 -0.2750 0.8706 0.055 Uiso 1 1 calc R
C3A C 0.7369(5) 0.4134(5) 0.7574(4) 0.0473(17) Uani 1 1 d .
H3A H 0.7893 0.4156 0.7946 0.057 Uiso 1 1 calc R
C3B C 0.2355(6) -0.3674(5) 0.9626(4) 0.0526(18) Uani 1 1 d .
H3B H 0.2854 -0.3801 1.0008 0.063 Uiso 1 1 calc R
C4A C 0.6670(4) 0.4863(5) 0.7793(4) 0.0451(17) Uani 1 1 d .
H4A H 0.6964 0.5484 0.7800 0.054 Uiso 1 1 calc R
C4B C 0.2118(5) -0.4573(5) 0.9201(4) 0.0445(16) Uani 1 1 d .
H4B H 0.1963 -0.5056 0.9574 0.053 Uiso 1 1 calc R
C5A C 0.6350(5) 0.4640(5) 0.8570(4) 0.0505(18) Uani 1 1 d .
H5A H 0.6887 0.4647 0.8929 0.061 Uiso 1 1 calc R
C5B C 0.2943(5) -0.4897(4) 0.8774(4) 0.0424(16) Uani 1 1 d .
H5B H 0.3456 -0.5039 0.9138 0.051 Uiso 1 1 calc R
C6A C 0.5639(6) 0.5334(7) 0.8846(5) 0.069(2) Uani 1 1 d .
H6A1 H 0.5855 0.5963 0.8736 0.083 Uiso 1 1 calc R
H6A2 H 0.5065 0.5238 0.8548 0.083 Uiso 1 1 calc R
C6B C 0.2745(6) -0.5738(5) 0.8279(5) 0.064(2) Uani 1 1 d .
H6B1 H 0.2490 -0.6237 0.8585 0.077 Uiso 1 1 calc R
H6B2 H 0.2287 -0.5575 0.7880 0.077 Uiso 1 1 calc R
C7A C 0.5853(6) 0.5641(7) 0.6802(6) 0.080(2) Uani 1 1 d .
H7A1 H 0.6378 0.5618 0.6473 0.097 Uiso 1 1 calc R
H7A2 H 0.5896 0.6216 0.7100 0.097 Uiso 1 1 calc R
C7B C 0.0564(5) -0.5011(6) 0.8822(5) 0.062(2) Uani 1 1 d .
H7B1 H 0.0641 -0.5325 0.9313 0.074 Uiso 1 1 calc R
H7B2 H 0.0506 -0.5487 0.8426 0.074 Uiso 1 1 calc R
C8A C 0.4971(5) 0.5641(7) 0.6323(5) 0.077(3) Uani 1 1 d .
C8B C -0.0285(4) -0.4413(5) 0.8811(3) 0.0424(16) Uani 1 1 d .
C9A C 0.4121(5) 0.5247(6) 0.6431(5) 0.072(3) Uani 1 1 d .
H9A H 0.3966 0.4847 0.6827 0.086 Uiso 1 1 calc R
C9B C -0.0401(5) -0.3517(5) 0.8603(4) 0.0507(18) Uani 1 1 d .
H9B H 0.0040 -0.3112 0.8411 0.061 Uiso 1 1 calc R
C10A C 0.2598(4) 0.5356(5) 0.5684(4) 0.0462(17) Uani 1 1 d .
H10A H 0.2409 0.5744 0.5242 0.055 Uiso 1 1 calc R
C10B C -0.1810(5) -0.2442(5) 0.8672(4) 0.0415(15) Uani 1 1 d .
H10B H -0.2356 -0.2489 0.8986 0.050 Uiso 1 1 calc R
C11A C 0.2378(5) 0.4331(5) 0.5490(4) 0.0504(18) Uani 1 1 d .
H11A H 0.2563 0.3931 0.5927 0.060 Uiso 1 1 calc R
C11B C -0.1231(5) -0.1603(5) 0.8946(4) 0.0438(16) Uani 1 1 d .
H11B H -0.0673 -0.1554 0.8646 0.053 Uiso 1 1 calc R
C12A C 0.1346(5) 0.4259(4) 0.5338(4) 0.0435(16) Uani 1 1 d .
H12A H 0.1197 0.4642 0.4885 0.052 Uiso 1 1 calc R
C12B C -0.1795(5) -0.0726(5) 0.8855(4) 0.0445(17) Uani 1 1 d .
H12B H -0.2302 -0.0774 0.9210 0.053 Uiso 1 1 calc R
C13A C 0.0789(4) 0.4647(5) 0.5976(3) 0.0409(15) Uani 1 1 d .
H13A H 0.0138 0.4677 0.5798 0.049 Uiso 1 1 calc R
C13B C -0.2224(4) -0.0631(5) 0.8073(4) 0.0418(16) Uani 1 1 d .
H13B H -0.2675 -0.0116 0.8073 0.050 Uiso 1 1 calc R
C14A C 0.1119(4) 0.5656(4) 0.6175(3) 0.0382(15) Uani 1 1 d .
H14A H 0.0969 0.6066 0.5737 0.046 Uiso 1 1 calc R
C14B C -0.2732(4) -0.1547(5) 0.7829(4) 0.0432(16) Uani 1 1 d .
H14B H -0.3235 -0.1651 0.8180 0.052 Uiso 1 1 calc R
C15A C 0.0694(5) 0.6066(5) 0.6877(4) 0.0495(17) Uani 1 1 d .
H15A H 0.0043 0.5900 0.6875 0.059 Uiso 1 1 calc R
H15B H 0.0994 0.5791 0.7330 0.059 Uiso 1 1 calc R
C15B C -0.3146(5) -0.1520(5) 0.7037(4) 0.0522(18) Uani 1 1 d .
H15C H -0.2667 -0.1387 0.6679 0.063 Uiso 1 1 calc R
H15D H -0.3416 -0.2126 0.6908 0.063 Uiso 1 1 calc R
C16A C 0.0012(5) 0.3596(7) 0.6768(5) 0.080(2) Uani 1 1 d .
H16A H -0.0168 0.3212 0.6328 0.097 Uiso 1 1 calc R
H16B H -0.0477 0.4047 0.6850 0.097 Uiso 1 1 calc R
C16B C -0.1623(5) 0.0521(5) 0.7260(4) 0.0518(18) Uani 1 1 d .
H16C H -0.1544 0.0951 0.7687 0.062 Uiso 1 1 calc R
H16D H -0.2234 0.0620 0.7023 0.062 Uiso 1 1 calc R
C17A C 0.0165(4) 0.2985(4) 0.7468(4) 0.0392(15) Uani 1 1 d .
C17B C -0.0891(4) 0.0695(4) 0.6689(3) 0.0345(14) Uani 1 1 d .
C18A C 0.0942(4) 0.2544(4) 0.7721(4) 0.0383(15) Uani 1 1 d .
H18A H 0.1513 0.2535 0.7493 0.046 Uiso 1 1 calc R
C18B C -0.0045(4) 0.0323(4) 0.6603(3) 0.0353(14) Uani 1 1 d .
H18B H 0.0248 -0.0130 0.6910 0.042 Uiso 1 1 calc R
C19A C 0.1326(4) 0.1548(4) 0.8881(4) 0.0351(14) Uani 1 1 d .
H19A H 0.1068 0.1504 0.9389 0.042 Uiso 1 1 calc R
C19B C 0.1115(4) 0.0528(4) 0.5573(3) 0.0331(14) Uani 1 1 d .
H19B H 0.1055 0.0800 0.5059 0.040 Uiso 1 1 calc R
C20A C 0.1462(4) 0.0557(4) 0.8552(4) 0.0401(15) Uani 1 1 d .
H20A H 0.1552 0.0615 0.8002 0.048 Uiso 1 1 calc R
C20B C 0.2011(4) 0.0881(4) 0.5967(3) 0.0343(14) Uani 1 1 d .
H20B H 0.2068 0.0621 0.6485 0.041 Uiso 1 1 calc R
C21A C 0.2305(4) 0.0092(4) 0.8911(4) 0.0365(14) Uani 1 1 d .
H21A H 0.2182 -0.0045 0.9447 0.044 Uiso 1 1 calc R
C21B C 0.2823(4) 0.0558(4) 0.5511(3) 0.0355(14) Uani 1 1 d .
H21B H 0.2771 0.0852 0.5005 0.043 Uiso 1 1 calc R
C22A C 0.3130(4) 0.0732(4) 0.8894(3) 0.0347(14) Uani 1 1 d .
H22A H 0.3667 0.0422 0.9144 0.042 Uiso 1 1 calc R
C22B C 0.2788(4) -0.0517(4) 0.5404(3) 0.0331(13) Uani 1 1 d .
H22B H 0.3274 -0.0708 0.5060 0.040 Uiso 1 1 calc R
C23A C 0.2902(4) 0.1597(4) 0.9326(3) 0.0373(14) Uani 1 1 d .
H23A H 0.2698 0.1416 0.9833 0.045 Uiso 1 1 calc R
C23B C 0.1848(4) -0.0785(4) 0.5050(4) 0.0384(15) Uani 1 1 d .
H23B H 0.1779 -0.0487 0.4545 0.046 Uiso 1 1 calc R
C24A C 0.3677(5) 0.2293(5) 0.9423(4) 0.0551(19) Uani 1 1 d .
H24A H 0.4217 0.1993 0.9664 0.066 Uiso 1 1 calc R
H24B H 0.3846 0.2531 0.8928 0.066 Uiso 1 1 calc R
C24B C 0.1689(5) -0.1822(5) 0.4957(4) 0.0454(17) Uani 1 1 d .
H24C H 0.1871 -0.2148 0.5427 0.054 Uiso 1 1 calc R
H24D H 0.1038 -0.1946 0.4843 0.054 Uiso 1 1 calc R
C25A C 0.4151(5) 0.0512(5) 0.7831(4) 0.0561(19) Uani 1 1 d .
H25A H 0.4113 0.0497 0.7276 0.067 Uiso 1 1 calc R
H25B H 0.4206 -0.0129 0.8016 0.067 Uiso 1 1 calc R
C25B C 0.3745(5) -0.1541(6) 0.6168(4) 0.057(2) Uani 1 1 d .
H25C H 0.4287 -0.1160 0.6076 0.069 Uiso 1 1 calc R
H25D H 0.3701 -0.2026 0.5778 0.069 Uiso 1 1 calc R
C26A C 0.4978(4) 0.1065(5) 0.8099(4) 0.0486(18) Uani 1 1 d .
C26B C 0.3839(4) -0.1979(4) 0.6936(3) 0.0376(15) Uani 1 1 d .
C27A C 0.5259(5) 0.1928(6) 0.7906(4) 0.0524(18) Uani 1 1 d .
H27A H 0.4994 0.2311 0.7526 0.063 Uiso 1 1 calc R
C27B C 0.3302(5) -0.2592(4) 0.7311(4) 0.0406(15) Uani 1 1 d .
H27B H 0.2749 -0.2864 0.7134 0.049 Uiso 1 1 calc R
N1A N 0.5992(4) 0.2130(4) 0.8365(3) 0.0522(15) Uani 1 1 d .
N1B N 0.3743(3) -0.2720(3) 0.7994(3) 0.0373(12) Uani 1 1 d .
N2A N 0.6200(4) 0.1391(5) 0.8814(4) 0.0676(19) Uani 1 1 d .
N2B N 0.4522(4) -0.2224(4) 0.8045(3) 0.0485(14) Uani 1 1 d .
N3A N 0.5577(4) 0.0731(5) 0.8648(4) 0.0638(17) Uani 1 1 d .
N3B N 0.4585(4) -0.1767(4) 0.7402(3) 0.0529(15) Uani 1 1 d .
N4A N 0.3570(4) 0.5539(4) 0.5872(3) 0.0505(15) Uani 1 1 d .
N4B N -0.1295(4) -0.3326(4) 0.8730(3) 0.0397(13) Uani 1 1 d .
N5A N 0.4010(5) 0.6171(7) 0.5472(6) 0.119(4) Uani 1 1 d .
N5B N -0.1719(4) -0.4073(4) 0.9000(3) 0.0476(14) Uani 1 1 d .
N6A N 0.4865(5) 0.6248(7) 0.5791(5) 0.102(3) Uani 1 1 d .
N6B N -0.1096(4) -0.4751(4) 0.9042(3) 0.0523(15) Uani 1 1 d .
N7A N 0.0714(3) 0.2116(3) 0.8377(3) 0.0345(12) Uani 1 1 d .
N7B N 0.0292(3) 0.0738(3) 0.5980(3) 0.0343(11) Uani 1 1 d .
N8A N -0.0177(4) 0.2277(4) 0.8531(3) 0.0524(16) Uani 1 1 d .
N8B N -0.0325(4) 0.1349(4) 0.5683(3) 0.0383(12) Uani 1 1 d .
N9A N -0.0511(4) 0.2817(5) 0.7977(4) 0.0557(16) Uani 1 1 d .
N9B N -0.1043(4) 0.1327(4) 0.6113(3) 0.0395(12) Uani 1 1 d .
O1A O 0.7582(4) 0.2471(4) 0.7434(4) 0.0792(18) Uani 1 1 d .
H1A1 H 0.8083 0.2713 0.7348 0.119 Uiso 1 1 calc R
O1B O 0.3037(5) -0.2142(3) 0.9473(3) 0.0749(17) Uani 1 1 d .
H1B1 H 0.2620 -0.1909 0.9716 0.112 Uiso 1 1 calc R
O2A O 0.7702(4) 0.4338(4) 0.6833(3) 0.0664(15) Uani 1 1 d D
O2B O 0.1588(4) -0.3294(4) 0.9998(3) 0.0813(19) Uani 1 1 d .
H2B1 H 0.1744 -0.2807 1.0218 0.122 Uiso 1 1 calc R
O3A O 0.5878(3) 0.4882(3) 0.7285(3) 0.0467(11) Uani 1 1 d .
O3B O 0.1344(3) -0.4432(4) 0.8696(3) 0.0574(13) Uani 1 1 d .
O4A O 0.5446(5) 0.5292(6) 0.9599(4) 0.103(2) Uani 1 1 d .
H4A1 H 0.5240 0.4771 0.9697 0.154 Uiso 1 1 calc R
O4B O 0.3580(5) -0.6062(4) 0.7937(4) 0.0813(18) Uani 1 1 d .
H4B1 H 0.3460 -0.6519 0.7665 0.122 Uiso 1 1 calc R
O5A O 0.5918(3) 0.3718(4) 0.8597(3) 0.0511(12) Uani 1 1 d .
O5B O 0.3225(3) -0.4183(3) 0.8249(2) 0.0405(10) Uani 1 1 d .
O6A O 0.0639(3) 0.0037(3) 0.8655(3) 0.0614(14) Uani 1 1 d .
H6A H 0.0763 -0.0445 0.8894 0.092 Uiso 1 1 calc R
O6B O -0.0974(4) -0.1764(4) 0.9736(3) 0.0654(15) Uani 1 1 d .
H6B H -0.0666 -0.2247 0.9775 0.098 Uiso 1 1 calc R
O7A O 0.2486(3) -0.0781(3) 0.8530(3) 0.0566(13) Uani 1 1 d .
H7A H 0.3014 -0.0774 0.8373 0.085 Uiso 1 1 calc R
O7B O -0.1252(3) 0.0088(3) 0.9082(3) 0.0514(12) Uani 1 1 d .
H7B H -0.1272 0.0475 0.8734 0.077 Uiso 1 1 calc R
O8A O 0.3326(3) 0.0936(3) 0.8114(2) 0.0452(11) Uani 1 1 d .
O8B O -0.1535(3) -0.0426(3) 0.7521(2) 0.0400(10) Uani 1 1 d .
O9A O 0.3372(4) 0.3049(4) 0.9891(4) 0.090(2) Uani 1 1 d .
H9A1 H 0.3790 0.3435 0.9949 0.135 Uiso 1 1 calc R
O9B O -0.3835(4) -0.0822(5) 0.6979(4) 0.0854(19) Uani 1 1 d .
H9B1 H -0.4244 -0.0941 0.7277 0.128 Uiso 1 1 calc R
O10A O 0.2143(3) 0.2083(3) 0.8920(2) 0.0388(10) Uani 1 1 d .
O10B O -0.2108(3) -0.2317(3) 0.7904(2) 0.0417(10) Uani 1 1 d .
O11A O 0.2890(5) 0.4088(5) 0.4861(3) 0.0851(19) Uani 1 1 d .
H11C H 0.2536 0.3943 0.4502 0.128 Uiso 1 1 calc R
O11B O 0.1949(3) 0.1869(3) 0.6008(3) 0.0468(11) Uani 1 1 d .
H11D H 0.2372 0.2105 0.5773 0.070 Uiso 1 1 calc R
O12A O 0.1063(4) 0.3323(3) 0.5157(3) 0.0623(14) Uani 1 1 d .
H12C H 0.1371 0.3122 0.4808 0.093 Uiso 1 1 calc R
O12B O 0.3671(3) 0.0830(3) 0.5862(3) 0.0561(13) Uani 1 1 d .
H12D H 0.3575 0.1114 0.6260 0.084 Uiso 1 1 calc R
O13A O 0.0851(3) 0.4064(3) 0.6639(2) 0.0423(11) Uani 1 1 d .
O13B O 0.2938(3) -0.0972(3) 0.6125(2) 0.0371(10) Uani 1 1 d .
O14A O 0.0780(4) 0.7046(4) 0.6916(3) 0.0723(15) Uani 1 1 d .
H14C H 0.0503 0.7283 0.6546 0.108 Uiso 1 1 calc R
O14B O 0.2230(4) -0.2142(4) 0.4347(3) 0.0670(16) Uani 1 1 d D
O15A O 0.2110(3) 0.5665(3) 0.6322(2) 0.0385(10) Uani 1 1 d .
O15B O 0.1118(3) -0.0459(3) 0.5512(2) 0.0367(10) Uani 1 1 d .
O1' O 0.1576(4) -0.1182(4) 0.7261(3) 0.0749(16) Uani 1 1 d .
O2' O 0.0934(4) -0.1388(4) 0.9914(4) 0.0860(19) Uani 1 1 d .
O3' O 0.0821(5) 0.2920(5) 0.3585(4) 0.093(2) Uani 1 1 d .
O4' O 0.3179(4) 0.2437(4) 0.7064(4) 0.092(2) Uani 1 1 d .
O5' O 0.4733(5) 0.3987(5) 1.0634(4) 0.097(2) Uani 1 1 d .
O6' O 0.4131(6) 0.2591(6) 0.5116(6) 0.136(3) Uani 1 1 d .
O7' O 0.1711(8) 0.1145(7) 0.3693(5) 0.162(4) Uani 1 1 d .
O8' O 0.4221(9) -0.2507(18) 0.4009(6) 0.302(13) Uani 1 1 d .
O9' O 0.4110(14) -0.4290(15) 0.3851(9) 0.364(15) Uani 1 1 d .
H2AO H 0.735(4) 0.397(4) 0.649(3) 0.035(18) Uiso 1 1 d D
H114 H 0.203(11) -0.279(4) 0.431(9) 0.25(7) Uiso 1 1 d D

loop_
_atom_site_aniso_label
_atom_site_aniso_U_11
_atom_site_aniso_U_22
_atom_site_aniso_U_33
_atom_site_aniso_U_23
_atom_site_aniso_U_13
_atom_site_aniso_U_12
C1A 0.046(4) 0.056(5) 0.057(5) 0.011(4) -0.012(3) 0.009(4)
C1B 0.044(4) 0.031(3) 0.035(3) 0.005(3) -0.004(3) 0.003(3)
C2A 0.045(4) 0.043(4) 0.060(4) 0.004(3) 0.013(3) 0.022(3)
C2B 0.070(5) 0.035(4) 0.032(3) 0.010(3) 0.002(3) 0.005(3)
C3A 0.035(4) 0.043(4) 0.064(5) 0.011(3) 0.004(3) 0.007(3)
C3B 0.079(5) 0.040(4) 0.039(4) 0.006(3) 0.005(4) 0.010(4)
C4A 0.026(3) 0.053(4) 0.056(4) -0.003(3) -0.004(3) 0.001(3)
C4B 0.054(4) 0.039(4) 0.040(4) 0.015(3) -0.001(3) -0.005(3)
C5A 0.038(4) 0.058(5) 0.054(4) -0.014(4) -0.016(3) -0.007(3)
C5B 0.054(4) 0.030(3) 0.042(4) 0.008(3) -0.001(3) 0.000(3)
C6A 0.066(5) 0.085(6) 0.058(5) -0.018(4) 0.010(4) 0.009(5)
C6B 0.087(6) 0.036(4) 0.069(5) -0.002(4) 0.009(5) -0.021(4)
C7A 0.052(3) 0.080(4) 0.108(5) 0.055(4) -0.021(3) -0.021(3)
C7B 0.048(4) 0.050(5) 0.087(6) 0.006(4) 0.001(4) 0.000(4)
C8A 0.039(4) 0.092(7) 0.099(7) 0.049(6) 0.006(4) 0.004(4)
C8B 0.042(4) 0.049(4) 0.036(4) 0.001(3) -0.001(3) -0.008(3)
C9A 0.048(4) 0.075(6) 0.092(6) 0.050(5) -0.011(4) -0.013(4)
C9B 0.045(4) 0.045(4) 0.064(5) 0.007(4) 0.020(3) -0.009(3)
C10A 0.042(4) 0.054(5) 0.043(4) 0.015(3) 0.003(3) 0.004(3)
C10B 0.043(4) 0.040(4) 0.041(4) 0.000(3) 0.002(3) -0.002(3)
C11A 0.061(5) 0.052(5) 0.039(4) 0.005(3) 0.010(3) 0.015(4)
C11B 0.052(4) 0.041(4) 0.038(4) 0.002(3) 0.000(3) -0.008(3)
C12A 0.062(4) 0.030(4) 0.038(4) 0.000(3) -0.011(3) 0.007(3)
C12B 0.042(4) 0.050(4) 0.043(4) -0.004(3) 0.019(3) -0.012(3)
C13A 0.043(4) 0.042(4) 0.036(4) 0.008(3) -0.014(3) 0.004(3)
C13B 0.036(3) 0.039(4) 0.052(4) 0.005(3) 0.018(3) 0.000(3)
C14A 0.036(3) 0.033(3) 0.046(4) 0.007(3) -0.008(3) 0.004(3)
C14B 0.032(3) 0.045(4) 0.054(4) 0.005(3) 0.010(3) -0.002(3)
C15A 0.050(4) 0.036(4) 0.062(5) 0.005(3) -0.001(3) 0.005(3)
C15B 0.041(4) 0.053(5) 0.062(5) 0.005(4) -0.004(3) -0.003(3)
C16A 0.052(3) 0.080(4) 0.108(5) 0.055(4) -0.021(3) -0.021(3)
C16B 0.065(5) 0.033(4) 0.058(4) 0.011(3) 0.014(4) 0.008(3)
C17A 0.039(4) 0.030(3) 0.048(4) 0.002(3) -0.008(3) -0.005(3)
C17B 0.045(4) 0.026(3) 0.032(3) 0.003(3) 0.002(3) -0.001(3)
C18A 0.029(3) 0.039(4) 0.046(4) 0.005(3) 0.002(3) 0.003(3)
C18B 0.039(4) 0.030(3) 0.037(3) 0.013(3) 0.002(3) 0.006(3)
C19A 0.036(3) 0.028(3) 0.041(3) -0.001(3) -0.001(3) 0.000(3)
C19B 0.041(3) 0.027(3) 0.031(3) 0.002(2) -0.001(3) 0.002(3)
C20A 0.038(3) 0.028(3) 0.055(4) 0.000(3) -0.002(3) -0.011(3)
C20B 0.044(4) 0.025(3) 0.034(3) 0.001(2) -0.003(3) 0.004(3)
C21A 0.039(3) 0.028(3) 0.042(4) 0.006(3) -0.007(3) -0.004(3)
C21B 0.037(3) 0.035(3) 0.034(3) -0.002(3) -0.002(3) 0.000(3)
C22A 0.032(3) 0.035(4) 0.037(4) 0.003(3) -0.004(3) 0.002(3)
C22B 0.043(3) 0.030(3) 0.026(3) 0.005(2) 0.002(3) 0.005(3)
C23A 0.047(4) 0.033(3) 0.031(3) -0.001(3) -0.008(3) -0.004(3)
C23B 0.045(4) 0.033(4) 0.037(3) -0.007(3) -0.002(3) 0.000(3)
C24A 0.059(4) 0.044(4) 0.060(5) -0.010(3) -0.024(4) -0.006(3)
C24B 0.053(4) 0.036(4) 0.046(4) -0.013(3) -0.007(3) 0.001(3)
C25A 0.057(5) 0.051(5) 0.061(5) -0.006(4) 0.012(4) 0.011(4)
C25B 0.056(4) 0.064(5) 0.052(4) 0.011(4) 0.011(4) 0.025(4)
C26A 0.032(4) 0.059(5) 0.054(4) -0.002(4) -0.005(3) 0.006(3)
C26B 0.037(3) 0.036(4) 0.040(4) 0.005(3) 0.005(3) 0.010(3)
C27A 0.044(4) 0.059(5) 0.054(4) 0.017(4) -0.003(3) -0.003(4)
C27B 0.044(4) 0.037(4) 0.041(4) 0.000(3) -0.006(3) 0.000(3)
N1A 0.041(3) 0.062(4) 0.053(4) 0.018(3) -0.009(3) 0.004(3)
N1B 0.038(3) 0.027(3) 0.047(3) 0.000(2) -0.005(2) 0.001(2)
N2A 0.053(4) 0.067(5) 0.081(5) 0.028(4) -0.013(3) -0.008(4)
N2B 0.047(3) 0.047(4) 0.052(4) 0.009(3) -0.003(3) -0.013(3)
N3A 0.054(4) 0.064(4) 0.072(4) 0.021(4) -0.008(3) -0.003(4)
N3B 0.046(3) 0.052(4) 0.060(4) 0.015(3) 0.002(3) -0.004(3)
N4A 0.039(3) 0.060(4) 0.053(4) 0.023(3) 0.001(3) 0.003(3)
N4B 0.043(3) 0.034(3) 0.043(3) 0.002(2) 0.007(2) -0.007(2)
N5A 0.064(5) 0.162(10) 0.131(8) 0.100(7) -0.017(5) -0.020(5)
N5B 0.049(3) 0.029(3) 0.064(4) 0.002(3) 0.000(3) -0.009(3)
N6A 0.062(5) 0.122(8) 0.121(7) 0.060(6) -0.014(5) -0.008(5)
N6B 0.052(4) 0.039(4) 0.066(4) 0.005(3) 0.002(3) -0.006(3)
N7A 0.031(3) 0.029(3) 0.044(3) -0.003(2) 0.008(2) -0.002(2)
N7B 0.038(3) 0.031(3) 0.033(3) 0.002(2) -0.002(2) 0.000(2)
N8A 0.036(3) 0.066(4) 0.056(4) 0.016(3) 0.010(3) 0.013(3)
N8B 0.041(3) 0.037(3) 0.036(3) 0.012(2) -0.005(2) 0.008(2)
N9A 0.033(3) 0.064(4) 0.069(4) 0.024(3) -0.001(3) 0.009(3)
N9B 0.042(3) 0.033(3) 0.044(3) 0.008(2) 0.002(3) 0.005(2)
O1A 0.063(3) 0.050(3) 0.128(5) 0.010(3) 0.045(3) 0.012(3)
O1B 0.140(5) 0.033(3) 0.052(3) -0.012(2) 0.004(3) 0.003(3)
O2A 0.070(4) 0.057(4) 0.073(4) 0.009(3) 0.024(3) -0.005(3)
O2B 0.112(5) 0.068(4) 0.066(4) 0.005(3) 0.040(3) 0.030(4)
O3A 0.038(2) 0.048(3) 0.054(3) -0.001(2) -0.009(2) -0.002(2)
O3B 0.040(3) 0.073(4) 0.058(3) 0.030(3) -0.002(2) -0.002(3)
O4A 0.109(5) 0.123(6) 0.078(4) -0.040(4) 0.018(4) -0.002(4)
O4B 0.104(5) 0.051(3) 0.090(4) -0.023(3) 0.015(4) 0.004(3)
O5A 0.037(2) 0.066(3) 0.051(3) -0.003(2) 0.003(2) 0.005(2)
O5B 0.059(3) 0.021(2) 0.041(2) -0.0019(18) 0.009(2) -0.0058(19)
O6A 0.044(3) 0.036(3) 0.103(4) 0.000(3) -0.004(3) -0.011(2)
O6B 0.097(4) 0.056(3) 0.042(3) 0.005(2) -0.010(3) -0.006(3)
O7A 0.054(3) 0.032(3) 0.082(3) -0.004(2) -0.014(3) 0.003(2)
O7B 0.069(3) 0.038(3) 0.047(3) -0.008(2) 0.011(2) -0.011(2)
O8A 0.039(2) 0.051(3) 0.046(3) 0.000(2) -0.001(2) 0.005(2)
O8B 0.038(2) 0.034(2) 0.049(3) 0.0078(19) 0.018(2) 0.0025(19)
O9A 0.078(4) 0.062(4) 0.128(5) -0.040(4) -0.022(4) -0.003(3)
O9B 0.055(3) 0.091(5) 0.110(5) 0.027(4) -0.006(3) 0.002(3)
O10A 0.041(2) 0.026(2) 0.049(3) 0.0011(19) -0.010(2) -0.0021(18)
O10B 0.044(2) 0.038(3) 0.043(3) 0.006(2) -0.003(2) 0.000(2)
O11A 0.104(5) 0.096(5) 0.057(3) -0.015(3) 0.023(3) 0.024(4)
O11B 0.053(3) 0.027(2) 0.061(3) -0.005(2) 0.003(2) -0.002(2)
O12A 0.094(4) 0.043(3) 0.049(3) -0.007(2) -0.015(3) 0.001(3)
O12B 0.045(3) 0.050(3) 0.072(3) -0.010(2) -0.008(2) -0.011(2)
O13A 0.036(2) 0.038(3) 0.052(3) 0.018(2) -0.015(2) -0.0067(19)
O13B 0.044(3) 0.039(2) 0.029(2) 0.0058(18) 0.0028(18) 0.002(2)
O14A 0.076(4) 0.052(3) 0.088(4) -0.009(3) -0.006(3) 0.001(3)
O14B 0.056(3) 0.050(3) 0.096(4) -0.041(3) 0.014(3) -0.008(3)
O15A 0.035(2) 0.041(3) 0.039(2) 0.0000(19) -0.0066(18) -0.003(2)
O15B 0.041(2) 0.028(2) 0.041(2) -0.0053(18) -0.0022(19) -0.0022(19)
O1' 0.093(4) 0.066(4) 0.065(4) -0.007(3) -0.006(3) 0.018(3)
O2' 0.086(4) 0.074(4) 0.101(5) -0.013(4) 0.041(4) -0.009(3)
O3' 0.100(5) 0.094(5) 0.086(4) -0.026(4) -0.002(4) -0.022(4)
O4' 0.091(4) 0.069(4) 0.114(5) -0.036(4) -0.039(4) 0.016(3)
O5' 0.110(5) 0.075(4) 0.103(5) -0.011(4) -0.048(4) 0.000(4)
O6' 0.110(6) 0.097(6) 0.205(9) 0.015(6) 0.054(6) 0.023(5)
O7' 0.214(10) 0.141(9) 0.130(7) -0.007(6) -0.018(7) 0.081(8)
O8' 0.171(11) 0.61(4) 0.118(8) 0.113(15) -0.004(8) 0.129(17)
O9' 0.40(2) 0.43(3) 0.272(18) -0.264(19) 0.202(18) -0.28(2)

loop_
_atom_type_symbol
_atom_type_description
_atom_type_scat_dispersion_real
_atom_type_scat_dispersion_imag
_atom_type_scat_source
C C 0.0033 0.0016 'International Tables Vol C Tables 4.2.6.8 and 6.1.1.4'
H H 0.0000 0.0000 'International Tables Vol C Tables 4.2.6.8 and 6.1.1.4'
N N 0.0061 0.0033 'International Tables Vol C Tables 4.2.6.8 and 6.1.1.4'
O O 0.0106 0.0060 'International Tables Vol C Tables 4.2.6.8 and 6.1.1.4'

loop_
_geom_angle_atom_site_label_1
_geom_angle_atom_site_label_2
_geom_angle_atom_site_label_3
_geom_angle
O5A C1A N1A 106.5(5)
O5A C1A C2A 112.1(5)
N1A C1A C2A 109.9(6)
O5A C1A H1A 109.4
N1A C1A H1A 109.4
C2A C1A H1A 109.4
O5B C1B N1B 104.1(4)
O5B C1B C2B 111.4(5)
N1B C1B C2B 111.4(5)
O5B C1B H1B 109.9
N1B C1B H1B 109.9
C2B C1B H1B 109.9
O1A C2A C3A 111.1(5)
O1A C2A C1A 110.3(6)
C3A C2A C1A 111.1(6)
O1A C2A H2A 108.1
C3A C2A H2A 108.1
C1A C2A H2A 108.1
O1B C2B C1B 107.6(6)
O1B C2B C3B 109.2(5)
C1B C2B C3B 109.1(5)
O1B C2B H2B 110.3
C1B C2B H2B 110.3
C3B C2B H2B 110.3
O2A C3A C2A 111.9(6)
O2A C3A C4A 110.0(6)
C2A C3A C4A 109.4(5)
O2A C3A H3A 108.5
C2A C3A H3A 108.5
C4A C3A H3A 108.5
O2B C3B C4B 112.6(6)
O2B C3B C2B 107.9(6)
C4B C3B C2B 109.4(5)
O2B C3B H3B 109.0
C4B C3B H3B 109.0
C2B C3B H3B 109.0
O3A C4A C5A 107.8(5)
O3A C4A C3A 112.6(6)
C5A C4A C3A 108.6(6)
O3A C4A H4A 109.3
C5A C4A H4A 109.3
C3A C4A H4A 109.3
O3B C4B C5B 110.8(5)
O3B C4B C3B 110.3(6)
C5B C4B C3B 109.6(6)
O3B C4B H4B 108.7
C5B C4B H4B 108.7
C3B C4B H4B 108.7
O5A C5A C4A 111.8(5)
O5A C5A C6A 106.3(6)
C4A C5A C6A 113.0(7)
O5A C5A H5A 108.6
C4A C5A H5A 108.6
C6A C5A H5A 108.6
O5B C5B C6B 104.4(5)
O5B C5B C4B 110.4(5)
C6B C5B C4B 113.3(6)
O5B C5B H5B 109.5
C6B C5B H5B 109.5
C4B C5B H5B 109.5
O4A C6A C5A 116.5(8)
O4A C6A H6A1 108.2
C5A C6A H6A1 108.2
O4A C6A H6A2 108.2
C5A C6A H6A2 108.2
H6A1 C6A H6A2 107.3
O4B C6B C5B 110.6(6)
O4B C6B H6B1 109.5
C5B C6B H6B1 109.5
O4B C6B H6B2 109.5
C5B C6B H6B2 109.5
H6B1 C6B H6B2 108.1
O3A C7A C8A 110.2(6)
O3A C7A H7A1 109.6
C8A C7A H7A1 109.6
O3A C7A H7A2 109.6
C8A C7A H7A2 109.6
H7A1 C7A H7A2 108.1
O3B C7B C8B 108.8(6)
O3B C7B H7B1 109.9
C8B C7B H7B1 109.9
O3B C7B H7B2 109.9
C8B C7B H7B2 109.9
H7B1 C7B H7B2 108.3
N6A C8A C9A 107.2(7)
N6A C8A C7A 119.0(8)
C9A C8A C7A 132.1(7)
C9B C8B N6B 108.9(6)
C9B C8B C7B 130.0(6)
N6B C8B C7B 121.1(6)
N4A C9A C8A 106.8(7)
N4A C9A H9A 126.6
C8A C9A H9A 126.6
C8B C9B N4B 104.9(6)
C8B C9B H9B 127.5
N4B C9B H9B 127.5
O15A C10A N4A 105.7(5)
O15A C10A C11A 111.5(5)
N4A C10A C11A 114.3(6)
O15A C10A H10A 108.4
N4A C10A H10A 108.4
C11A C10A H10A 108.4
O10B C10B N4B 108.0(5)
O10B C10B C11B 110.2(5)
N4B C10B C11B 112.4(5)
O10B C10B H10B 108.7
N4B C10B H10B 108.7
C11B C10B H10B 108.7
O11A C11A C12A 113.2(6)
O11A C11A C10A 107.5(6)
C12A C11A C10A 107.4(5)
O11A C11A H11A 109.5
C12A C11A H11A 109.5
C10A C11A H11A 109.5
O6B C11B C12B 110.8(6)
O6B C11B C10B 107.2(5)
C12B C11B C10B 109.3(5)
O6B C11B H11B 109.9
C12B C11B H11B 109.9
C10B C11B H11B 109.9
O12A C12A C13A 110.6(6)
O12A C12A C11A 112.1(6)
C13A C12A C11A 113.4(5)
O12A C12A H12A 106.8
C13A C12A H12A 106.8
C11A C12A H12A 106.8
O7B C12B C13B 112.4(5)
O7B C12B C11B 110.7(5)
C13B C12B C11B 112.3(5)
O7B C12B H12B 107.0
C13B C12B H12B 107.0
C11B C12B H12B 107.0
O13A C13A C12A 111.8(5)
O13A C13A C14A 110.4(5)
C12A C13A C14A 109.8(5)
O13A C13A H13A 108.3
C12A C13A H13A 108.3
C14A C13A H13A 108.3
O8B C13B C12B 111.1(5)
O8B C13B C14B 108.5(5)
C12B C13B C14B 110.7(5)
O8B C13B H13B 108.8
C12B C13B H13B 108.8
C14B C13B H13B 108.8
O15A C14A C15A 106.3(5)
O15A C14A C13A 110.0(5)
C15A C14A C13A 114.2(5)
O15A C14A H14A 108.7
C15A C14A H14A 108.7
C13A C14A H14A 108.7
O10B C14B C15B 109.7(6)
O10B C14B C13B 109.4(5)
C15B C14B C13B 113.8(6)
O10B C14B H14B 107.9
C15B C14B H14B 107.9
C13B C14B H14B 107.9
O14A C15A C14A 112.7(6)
O14A C15A H15A 109.0
C14A C15A H15A 109.0
O14A C15A H15B 109.0
C14A C15A H15B 109.0
H15A C15A H15B 107.8
O9B C15B C14B 110.1(6)
O9B C15B H15C 109.6
C14B C15B H15C 109.6
O9B C15B H15D 109.6
C14B C15B H15D 109.6
H15C C15B H15D 108.2
O13A C16A C17A 107.6(6)
O13A C16A H16A 110.2
C17A C16A H16A 110.2
O13A C16A H16B 110.2
C17A C16A H16B 110.2
H16A C16A H16B 108.5
O8B C16B C17B 108.2(5)
O8B C16B H16C 110.1
C17B C16B H16C 110.1
O8B C16B H16D 110.1
C17B C16B H16D 110.1
H16C C16B H16D 108.4
C18A C17A N9A 108.1(5)
C18A C17A C16A 129.0(7)
N9A C17A C16A 122.9(6)
C18B C17B N9B 107.4(5)
C18B C17B C16B 132.4(6)
N9B C17B C16B 120.2(5)
C17A C18A N7A 105.3(5)
C17A C18A H18A 127.4
N7A C18A H18A 127.4
C17B C18B N7B 105.9(5)
C17B C18B H18B 127.0
N7B C18B H18B 127.0
O10A C19A N7A 102.5(5)
O10A C19A C20A 113.4(5)
N7A C19A C20A 111.3(5)
O10A C19A H19A 109.8
N7A C19A H19A 109.8
C20A C19A H19A 109.8
O15B C19B N7B 104.5(5)
O15B C19B C20B 110.9(4)
N7B C19B C20B 114.2(5)
O15B C19B H19B 109.0
N7B C19B H19B 109.0
C20B C19B H19B 109.0
O6A C20A C21A 112.8(5)
O6A C20A C19A 108.2(5)
C21A C20A C19A 111.1(5)
O6A C20A H20A 108.2
C21A C20A H20A 108.2
C19A C20A H20A 108.2
O11B C20B C21B 112.4(5)
O11B C20B C19B 107.3(5)
C21B C20B C19B 108.8(5)
O11B C20B H20B 109.4
C21B C20B H20B 109.4
C19B C20B H20B 109.4
O7A C21A C20A 110.2(5)
O7A C21A C22A 110.9(5)
C20A C21A C22A 110.8(5)
O7A C21A H21A 108.3
C20A C21A H21A 108.3
C22A C21A H21A 108.3
O12B C21B C20B 111.5(5)
O12B C21B C22B 110.5(5)
C20B C21B C22B 110.1(5)
O12B C21B H21B 108.2
C20B C21B H21B 108.2
C22B C21B H21B 108.2
O8A C22A C23A 111.7(5)
O8A C22A C21A 109.1(5)
C23A C22A C21A 107.5(5)
O8A C22A H22A 109.5
C23A C22A H22A 109.5
C21A C22A H22A 109.5
O13B C22B C23B 110.5(5)
O13B C22B C21B 109.8(5)
C23B C22B C21B 108.8(5)
O13B C22B H22B 109.2
C23B C22B H22B 109.2
C21B C22B H22B 109.2
O10A C23A C22A 108.8(5)
O10A C23A C24A 106.6(5)
C22A C23A C24A 115.2(6)
O10A C23A H23A 108.7
C22A C23A H23A 108.7
C24A C23A H23A 108.7
O15B C23B C24B 105.5(5)
O15B C23B C22B 110.8(5)
C24B C23B C22B 114.9(5)
O15B C23B H23B 108.5
C24B C23B H23B 108.5
C22B C23B H23B 108.5
O9A C24A C23A 108.5(6)
O9A C24A H24A 110.0
C23A C24A H24A 110.0
O9A C24A H24B 110.0
C23A C24A H24B 110.0
H24A C24A H24B 108.4
O14B C24B C23B 108.1(6)
O14B C24B H24C 110.1
C23B C24B H24C 110.1
O14B C24B H24D 110.1
C23B C24B H24D 110.1
H24C C24B H24D 108.4
O8A C25A C26A 109.5(6)
O8A C25A H25A 109.8
C26A C25A H25A 109.8
O8A C25A H25B 109.8
C26A C25A H25B 109.8
H25A C25A H25B 108.2
O13B C25B C26B 109.5(5)
O13B C25B H25C 109.8
C26B C25B H25C 109.8
O13B C25B H25D 109.8
C26B C25B H25D 109.8
H25C C25B H25D 108.2
C27A C26A N3A 108.1(6)
C27A C26A C25A 130.6(7)
N3A C26A C25A 121.3(7)
C27B C26B N3B 107.9(5)
C27B C26B C25B 132.6(6)
N3B C26B C25B 119.5(6)
N1A C27A C26A 106.6(6)
N1A C27A H27A 126.7
C26A C27A H27A 126.7
N1B C27B C26B 105.0(6)
N1B C27B H27B 127.5
C26B C27B H27B 127.5
C27A N1A N2A 109.7(6)
C27A N1A C1A 127.4(6)
N2A N1A C1A 122.8(6)
N2B N1B C27B 110.9(5)
N2B N1B C1B 120.8(5)
C27B N1B C1B 128.2(5)
N3A N2A N1A 107.1(6)
N3B N2B N1B 107.1(5)
N2A N3A C26A 108.4(6)
N2B N3B C26B 109.0(5)
C9A N4A N5A 108.9(6)
C9A N4A C10A 132.0(6)
N5A N4A C10A 118.9(6)
N5B N4B C9B 110.9(5)
N5B N4B C10B 118.3(5)
C9B N4B C10B 130.5(5)
N4A N5A N6A 106.8(7)
N6B N5B N4B 106.4(5)
C8A N6A N5A 109.4(8)
N5B N6B C8B 108.8(5)
N8A N7A C18A 111.0(5)
N8A N7A C19A 122.2(5)
C18A N7A C19A 126.7(5)
N8B N7B C18B 110.2(5)
N8B N7B C19B 119.6(5)
C18B N7B C19B 129.7(5)
N9A N8A N7A 106.3(5)
N9B N8B N7B 107.0(4)
N8A N9A C17A 109.4(5)
N8B N9B C17B 109.5(5)
C2A O1A H1A1 109.5
C2B O1B H1B1 109.5
C3A O2A H2AO 106(4)
C3B O2B H2B1 109.5
C7A O3A C4A 113.6(5)
C4B O3B C7B 115.7(5)
C6A O4A H4A1 109.5
C6B O4B H4B1 109.5
C1A O5A C5A 111.9(5)
C1B O5B C5B 112.6(4)
C20A O6A H6A 109.5
C11B O6B H6B 109.5
C21A O7A H7A 109.5
C12B O7B H7B 109.5
C22A O8A C25A 116.0(5)
C16B O8B C13B 110.5(5)
C24A O9A H9A1 109.5
C15B O9B H9B1 109.5
C19A O10A C23A 112.4(4)
C10B O10B C14B 110.8(5)
C11A O11A H11C 109.5
C20B O11B H11D 109.5
C12A O12A H12C 109.5
C21B O12B H12D 109.5
C16A O13A C13A 112.3(5)
C25B O13B C22B 113.7(4)
C15A O14A H14C 109.5
C24B O14B H114 101(10)
C10A O15A C14A 112.1(4)
C19B O15B C23B 111.7(4)

loop_
_geom_bond_atom_site_label_1
_geom_bond_atom_site_label_2
_geom_bond_distance
C1A O5A 1.410(8)
C1A N1A 1.461(10)
C1A C2A 1.529(10)
C1A H1A 0.9800
C1B O5B 1.401(7)
C1B N1B 1.469(8)
C1B C2B 1.522(9)
C1B H1B 0.9800
C2A O1A 1.413(8)
C2A C3A 1.497(10)
C2A H2A 0.9800
C2B O1B 1.424(8)
C2B C3B 1.533(9)
C2B H2B 0.9800
C3A O2A 1.429(9)
C3A C4A 1.507(9)
C3A H3A 0.9800
C3B O2B 1.413(9)
C3B C4B 1.513(10)
C3B H3B 0.9800
C4A O3A 1.421(7)
C4A C5A 1.486(10)
C4A H4A 0.9800
C4B O3B 1.411(8)
C4B C5B 1.502(9)
C4B H4B 0.9800
C5A O5A 1.454(9)
C5A C6A 1.516(10)
C5A H5A 0.9800
C5B O5B 1.438(7)
C5B C6B 1.498(9)
C5B H5B 0.9800
C6A O4A 1.358(10)
C6A H6A1 0.9700
C6A H6A2 0.9700
C6B O4B 1.442(10)
C6B H6B1 0.9700
C6B H6B2 0.9700
C7A O3A 1.370(9)
C7A C8A 1.496(11)
C7A H7A1 0.9700
C7A H7A2 0.9700
C7B O3B 1.419(9)
C7B C8B 1.493(10)
C7B H7B1 0.9700
C7B H7B2 0.9700
C8A N6A 1.274(10)
C8A C9A 1.370(11)
C8B C9B 1.335(10)
C8B N6B 1.342(8)
C9A N4A 1.304(9)
C9A H9A 0.9300
C9B N4B 1.346(8)
C9B H9B 0.9300
C10A O15A 1.413(8)
C10A N4A 1.453(9)
C10A C11A 1.528(10)
C10A H10A 0.9800
C10B O10B 1.407(7)
C10B N4B 1.463(8)
C10B C11B 1.525(9)
C10B H10B 0.9800
C11A O11A 1.393(8)
C11A C12A 1.508(10)
C11A H11A 0.9800
C11B O6B 1.435(8)
C11B C12B 1.495(10)
C11B H11B 0.9800
C12A O12A 1.425(8)
C12A C13A 1.504(9)
C12A H12A 0.9800
C12B O7B 1.445(8)
C12B C13B 1.485(9)
C12B H12B 0.9800
C13A O13A 1.425(7)
C13A C14A 1.548(9)
C13A H13A 0.9800
C13B O8B 1.443(7)
C13B C14B 1.548(9)
C13B H13B 0.9800
C14A O15A 1.445(7)
C14A C15A 1.511(9)
C14A H14A 0.9800
C14B O10B 1.422(8)
C14B C15B 1.486(10)
C14B H14B 0.9800
C15A O14A 1.401(8)
C15A H15A 0.9700
C15A H15B 0.9700
C15B O9B 1.406(9)
C15B H15C 0.9700
C15B H15D 0.9700
C16A O13A 1.408(8)
C16A C17A 1.511(10)
C16A H16A 0.9700
C16A H16B 0.9700
C16B O8B 1.427(8)
C16B C17B 1.503(9)
C16B H16C 0.9700
C16B H16D 0.9700
C17A C18A 1.344(8)
C17A N9A 1.367(8)
C17B C18B 1.345(8)
C17B N9B 1.362(8)
C18A N7A 1.350(8)
C18A H18A 0.9300
C18B N7B 1.346(7)
C18B H18B 0.9300
C19A O10A 1.403(7)
C19A N7A 1.466(8)
C19A C20A 1.538(8)
C19A H19A 0.9800
C19B O15B 1.409(7)
C19B N7B 1.439(7)
C19B C20B 1.527(8)
C19B H19B 0.9800
C20A O6A 1.416(8)
C20A C21A 1.501(8)
C20A H20A 0.9800
C20B O11B 1.411(7)
C20B C21B 1.514(9)
C20B H20B 0.9800
C21A O7A 1.438(8)
C21A C22A 1.500(8)
C21A H21A 0.9800
C21B O12B 1.403(7)
C21B C22B 1.543(8)
C21B H21B 0.9800
C22A O8A 1.434(7)
C22A C23A 1.488(9)
C22A H22A 0.9800
C22B O13B 1.426(6)
C22B C23B 1.518(9)
C22B H22B 0.9800
C23A O10A 1.456(7)
C23A C24A 1.499(9)
C23A H23A 0.9800
C23B O15B 1.430(7)
C23B C24B 1.502(9)
C23B H23B 0.9800
C24A O9A 1.432(9)
C24A H24A 0.9700
C24A H24B 0.9700
C24B O14B 1.421(8)
C24B H24C 0.9700
C24B H24D 0.9700
C25A O8A 1.440(8)
C25A C26A 1.490(10)
C25A H25A 0.9700
C25A H25B 0.9700
C25B O13B 1.418(8)
C25B C26B 1.482(9)
C25B H25C 0.9700
C25B H25D 0.9700
C26A C27A 1.340(10)
C26A N3A 1.354(9)
C26B C27B 1.352(9)
C26B N3B 1.359(8)
C27A N1A 1.335(9)
C27A H27A 0.9300
C27B N1B 1.344(8)
C27B H27B 0.9300
N1A N2A 1.340(8)
N1B N2B 1.328(7)
N2A N3A 1.325(9)
N2B N3B 1.306(7)
N4A N5A 1.318(9)
N4B N5B 1.324(7)
N5A N6A 1.340(10)
N5B N6B 1.319(8)
N7A N8A 1.344(7)
N7B N8B 1.336(7)
N8A N9A 1.312(7)
N8B N9B 1.304(7)
O1A H1A1 0.8200
O1B H1B1 0.8200
O2A H2AO 0.935(15)
O2B H2B1 0.8200
O4A H4A1 0.8200
O4B H4B1 0.8200
O6A H6A 0.8200
O6B H6B 0.8200
O7A H7A 0.8200
O7B H7B 0.8200
O9A H9A1 0.8200
O9B H9B1 0.8200
O11A H11C 0.8200
O11B H11D 0.8200
O12A H12C 0.8200
O12B H12D 0.8200
O14A H14C 0.8200
O14B H114 0.967(17)

loop_
_geom_hbond_atom_site_label_D
_geom_hbond_atom_site_label_H
_geom_hbond_atom_site_label_A
_geom_hbond_distance_DH
_geom_hbond_distance_HA
_geom_hbond_distance_DA
_geom_hbond_angle_DHA
_geom_hbond_site_symmetry_A
O1A H1A1 N9A 0.82 2.28 2.919(8) 135.6 1_655
O1B H1B1 O2' 0.82 2.58 3.338(9) 154.2 .
O2B H2B1 O2' 0.82 2.38 2.874(9) 119.2 .
O4A H4A1 O5' 0.82 2.13 2.816(11) 140.5 .
O4B H4B1 O4' 0.82 1.86 2.676(8) 179.0 1_545
O6A H6A O2' 0.82 2.24 3.012(9) 157.5 .
O9A H9A1 O5' 0.82 1.94 2.671(8) 147.3 .
O9B H9B1 N3B 0.82 2.08 2.773(8) 142.4 1_455
O12A H12C O3' 0.82 2.27 2.816(8) 124.3 .
O12B H12D O4' 0.82 2.43 3.204(8) 157.4 .
O14A H14C O3' 0.82 2.12 2.739(8) 132.1 2_556
O2A H2AO O14B 0.935(15) 2.26(5) 2.952(9) 131(5) 2_656
O14B H114 N9B 0.967(17) 2.01(9) 2.867(7) 146(14) 2_546

loop_
_geom_torsion_atom_site_label_1
_geom_torsion_atom_site_label_2
_geom_torsion_atom_site_label_3
_geom_torsion_atom_site_label_4
_geom_torsion
O5A C1A C2A O1A 176.9(6)
N1A C1A C2A O1A -65.0(7)
O5A C1A C2A C3A 53.2(7)
N1A C1A C2A C3A 171.4(5)
O5B C1B C2B O1B 174.6(5)
N1B C1B C2B O1B -69.7(6)
O5B C1B C2B C3B 56.2(7)
N1B C1B C2B C3B 171.9(5)
O1A C2A C3A O2A 60.3(8)
C1A C2A C3A O2A -176.5(5)
O1A C2A C3A C4A -177.5(6)
C1A C2A C3A C4A -54.3(7)
O1B C2B C3B O2B 65.6(8)
C1B C2B C3B O2B -177.1(6)
O1B C2B C3B C4B -171.7(6)
C1B C2B C3B C4B -54.3(8)
O2A C3A C4A O3A 61.6(7)
C2A C3A C4A O3A -61.6(7)
O2A C3A C4A C5A -179.1(5)
C2A C3A C4A C5A 57.7(7)
O2B C3B C4B O3B 53.6(7)
C2B C3B C4B O3B -66.3(7)
O2B C3B C4B C5B 175.9(5)
C2B C3B C4B C5B 56.0(7)
O3A C4A C5A O5A 62.3(7)
C3A C4A C5A O5A -60.0(7)
O3A C4A C5A C6A -57.6(8)
C3A C4A C5A C6A -179.8(6)
O3B C4B C5B O5B 63.8(7)
C3B C4B C5B O5B -58.1(7)
O3B C4B C5B C6B -52.9(7)
C3B C4B C5B C6B -174.9(6)
O5A C5A C6A O4A 69.5(9)
C4A C5A C6A O4A -167.6(7)
O5B C5B C6B O4B 64.7(7)
C4B C5B C6B O4B -175.1(6)
O3A C7A C8A N6A -173.6(10)
O3A C7A C8A C9A 23.6(17)
O3B C7B C8B C9B 10.5(11)
O3B C7B C8B N6B -168.7(6)
N6A C8A C9A N4A 9.6(12)
C7A C8A C9A N4A 173.9(11)
N6B C8B C9B N4B 1.2(8)
C7B C8B C9B N4B -178.1(7)
O15A C10A C11A O11A -179.7(5)
N4A C10A C11A O11A -59.9(7)
O15A C10A C11A C12A 58.2(7)
N4A C10A C11A C12A 178.0(5)
O10B C10B C11B O6B 178.4(5)
N4B C10B C11B O6B -61.1(7)
O10B C10B C11B C12B 58.3(7)
N4B C10B C11B C12B 178.8(5)
O11A C11A C12A O12A 61.9(8)
C10A C11A C12A O12A -179.6(5)
O11A C11A C12A C13A -172.0(6)
C10A C11A C12A C13A -53.5(7)
O6B C11B C12B O7B 64.4(7)
C10B C11B C12B O7B -177.7(5)
O6B C11B C12B C13B -169.0(5)
C10B C11B C12B C13B -51.2(7)
O12A C12A C13A O13A 56.1(7)
C11A C12A C13A O13A -70.8(7)
O12A C12A C13A C14A 179.0(5)
C11A C12A C13A C14A 52.1(7)
O7B C12B C13B O8B 54.8(7)
C11B C12B C13B O8B -70.8(7)
O7B C12B C13B C14B 175.5(5)
C11B C12B C13B C14B 49.8(7)
O13A C13A C14A O15A 70.8(6)
C12A C13A C14A O15A -52.9(6)
O13A C13A C14A C15A -48.6(7)
C12A C13A C14A C15A -172.3(5)
O8B C13B C14B O10B 67.8(6)
C12B C13B C14B O10B -54.4(7)
O8B C13B C14B C15B -55.3(7)
C12B C13B C14B C15B -177.5(5)
O15A C14A C15A O14A 76.2(6)
C13A C14A C15A O14A -162.3(5)
O10B C14B C15B O9B 173.9(5)
C13B C14B C15B O9B -63.2(7)
O13A C16A C17A C18A -32.1(12)
O13A C16A C17A N9A 145.8(7)
O8B C16B C17B C18B -28.3(10)
O8B C16B C17B N9B 150.3(6)
N9A C17A C18A N7A 0.3(7)
C16A C17A C18A N7A 178.4(7)
N9B C17B C18B N7B 0.1(7)
C16B C17B C18B N7B 178.9(7)
O10A C19A C20A O6A 170.7(5)
N7A C19A C20A O6A -74.3(6)
O10A C19A C20A C21A 46.3(7)
N7A C19A C20A C21A 161.3(5)
O15B C19B C20B O11B -179.7(5)
N7B C19B C20B O11B -62.0(6)
O15B C19B C20B C21B 58.5(6)
N7B C19B C20B C21B 176.2(5)
O6A C20A C21A O7A 65.5(7)
C19A C20A C21A O7A -172.7(5)
O6A C20A C21A C22A -171.3(5)
C19A C20A C21A C22A -49.6(7)
O11B C20B C21B O12B 63.7(7)
C19B C20B C21B O12B -177.6(5)
O11B C20B C21B C22B -173.2(5)
C19B C20B C21B C22B -54.6(6)
O7A C21A C22A O8A 61.0(6)
C20A C21A C22A O8A -61.8(6)
O7A C21A C22A C23A -177.7(5)
C20A C21A C22A C23A 59.5(6)
O12B C21B C22B O13B 56.9(6)
C20B C21B C22B O13B -66.7(6)
O12B C21B C22B C23B 178.0(5)
C20B C21B C22B C23B 54.3(6)
O8A C22A C23A O10A 54.8(6)
C21A C22A C23A O10A -64.9(6)
O8A C22A C23A C24A -64.9(7)
C21A C22A C23A C24A 175.4(5)
O13B C22B C23B O15B 63.7(6)
C21B C22B C23B O15B -56.9(6)
O13B C22B C23B C24B -55.6(7)
C21B C22B C23B C24B -176.2(5)
O10A C23A C24A O9A 63.1(7)
C22A C23A C24A O9A -176.0(5)
O15B C23B C24B O14B 164.7(5)
C22B C23B C24B O14B -73.0(7)
O8A C25A C26A C27A -69.2(10)
O8A C25A C26A N3A 107.6(7)
O13B C25B C26B C27B 62.8(10)
O13B C25B C26B N3B -116.8(7)
N3A C26A C27A N1A -3.2(8)
C25A C26A C27A N1A 174.0(7)
N3B C26B C27B N1B 0.5(7)
C25B C26B C27B N1B -179.2(7)
C26A C27A N1A N2A 3.0(8)
C26A C27A N1A C1A -178.6(7)
O5A C1A N1A C27A 62.7(9)
C2A C1A N1A C27A -58.9(9)
O5A C1A N1A N2A -119.1(7)
C2A C1A N1A N2A 119.3(7)
C26B C27B N1B N2B -0.7(7)
C26B C27B N1B C1B -177.5(6)
O5B C1B N1B N2B -133.1(5)
C2B C1B N1B N2B 106.7(6)
O5B C1B N1B C27B 43.4(8)
C2B C1B N1B C27B -76.7(8)
C27A N1A N2A N3A -1.6(9)
C1A N1A N2A N3A 179.9(6)
C27B N1B N2B N3B 0.6(7)
C1B N1B N2B N3B 177.7(5)
N1A N2A N3A C26A -0.5(9)
C27A C26A N3A N2A 2.3(9)
C25A C26A N3A N2A -175.2(7)
N1B N2B N3B C26B -0.3(7)
C27B C26B N3B N2B -0.1(8)
C25B C26B N3B N2B 179.6(6)
C8A C9A N4A N5A -6.6(11)
C8A C9A N4A C10A 179.8(8)
O15A C10A N4A C9A 59.2(11)
C11A C10A N4A C9A -63.8(11)
O15A C10A N4A N5A -113.9(8)
C11A C10A N4A N5A 123.1(9)
C8B C9B N4B N5B -0.4(8)
C8B C9B N4B C10B 174.2(6)
O10B C10B N4B N5B -101.6(6)
C11B C10B N4B N5B 136.7(6)
O10B C10B N4B C9B 84.2(8)
C11B C10B N4B C9B -37.6(9)
C9A N4A N5A N6A 1.4(12)
C10A N4A N5A N6A 175.9(8)
C9B N4B N5B N6B -0.5(7)
C10B N4B N5B N6B -175.9(5)
C9A C8A N6A N5A -8.8(14)
C7A C8A N6A N5A -175.6(10)
N4A N5A N6A C8A 4.9(14)
N4B N5B N6B C8B 1.2(7)
C9B C8B N6B N5B -1.5(8)
C7B C8B N6B N5B 177.8(6)
C17A C18A N7A N8A 0.3(7)
C17A C18A N7A C19A -179.3(5)
O10A C19A N7A N8A -135.7(6)
C20A C19A N7A N8A 102.7(6)
O10A C19A N7A C18A 43.9(7)
C20A C19A N7A C18A -77.7(7)
C17B C18B N7B N8B -0.3(7)
C17B C18B N7B C19B -171.6(5)
O15B C19B N7B N8B -126.5(5)
C20B C19B N7B N8B 112.2(6)
O15B C19B N7B C18B 44.1(7)
C20B C19B N7B C18B -77.2(7)
C18A N7A N8A N9A -0.7(7)
C19A N7A N8A N9A 178.9(5)
C18B N7B N8B N9B 0.3(7)
C19B N7B N8B N9B 172.7(5)
N7A N8A N9A C17A 0.9(8)
C18A C17A N9A N8A -0.7(8)
C16A C17A N9A N8A -179.1(7)
N7B N8B N9B C17B -0.3(6)
C18B C17B N9B N8B 0.1(7)
C16B C17B N9B N8B -178.8(6)
C8A C7A O3A C4A -176.3(7)
C5A C4A O3A C7A 134.1(7)
C3A C4A O3A C7A -106.1(8)
C5B C4B O3B C7B 117.9(6)
C3B C4B O3B C7B -120.6(7)
C8B C7B O3B C4B 132.7(6)
N1A C1A O5A C5A -174.6(5)
C2A C1A O5A C5A -54.5(7)
C4A C5A O5A C1A 59.2(7)
C6A C5A O5A C1A -177.1(6)
N1B C1B O5B C5B 180.0(5)
C2B C1B O5B C5B -59.9(6)
C6B C5B O5B C1B -177.2(6)
C4B C5B O5B C1B 60.7(7)
C23A C22A O8A C25A 132.2(6)
C21A C22A O8A C25A -109.0(6)
C26A C25A O8A C22A -79.6(7)
C17B C16B O8B C13B 179.9(5)
C12B C13B O8B C16B -108.9(6)
C14B C13B O8B C16B 129.1(6)
N7A C19A O10A C23A -173.3(4)
C20A C19A O10A C23A -53.1(6)
C22A C23A O10A C19A 63.1(6)
C24A C23A O10A C19A -172.0(5)
N4B C10B O10B C14B 171.0(5)
C11B C10B O10B C14B -65.8(6)
C15B C14B O10B C10B -171.4(5)
C13B C14B O10B C10B 63.0(6)
C17A C16A O13A C13A 178.6(6)
C12A C13A O13A C16A -109.8(7)
C14A C13A O13A C16A 127.7(7)
C26B C25B O13B C22B 180.0(5)
C23B C22B O13B C25B 122.2(6)
C21B C22B O13B C25B -117.8(6)
N4A C10A O15A C14A 171.5(5)
C11A C10A O15A C14A -63.7(6)
C15A C14A O15A C10A -176.0(5)
C13A C14A O15A C10A 59.9(6)
N7B C19B O15B C23B 174.0(4)
C20B C19B O15B C23B -62.5(6)
C24B C23B O15B C19B -173.0(5)
C22B C23B O15B C19B 62.1(6)
